data_2204019
loop_
_publ_author_name
'Daniel E. Lynch'
'Ian McClenaghan'

_publ_section_title
;
 2-<i>tert</i>-Butyl-4,6-dinitrophenol
;
_journal_issue 8
_journal_name_full 'Acta Crystallographica Section E'
_journal_page_first o1288
_journal_page_last o1289
_journal_paper_doi 10.1107/S1600536804015855
_journal_volume 60
_journal_year 2004
_chemical_formula_iupac 'C10 H12 N2 O5'
_chemical_formula_moiety 'C10 H12 N2 O5'
_chemical_formula_sum 'C10 H12 N2 O5'
_chemical_formula_weight 240.22
_chemical_name_systematic
;
2-tert-Butyl-4,6-dinitrophenol
;
_space_group_IT_number 14
_symmetry_cell_setting monoclinic
_symmetry_space_group_name_Hall '-P 2ybc'
_symmetry_space_group_name_H-M 'P 1 21/c 1'
_atom_sites_solution_hydrogens geom
_atom_sites_solution_primary direct
_atom_sites_solution_secondary difmap
_audit_creation_method SHELXL-97
_cell_angle_alpha 90.00
_cell_angle_beta 112.90(3)
_cell_angle_gamma 90.00
_cell_formula_units_Z 4
_cell_length_a 9.974(2)
_cell_length_b 10.575(2)
_cell_length_c 11.547(2)
_cell_measurement_reflns_used 52
_cell_measurement_temperature 120(2)
_cell_measurement_theta_max 18.06
_cell_measurement_theta_min 4.29
_cell_volume 1121.9(4)
_computing_cell_refinement 'DENZO and COLLECT'
_computing_data_collection 'DENZO (Otwinowski & Minor, 1997) and COLLECT (Hooft, 1998)'
_computing_data_reduction 'DENZO and SCALEPACK (Otwinowski & Minor, 1997), and COLLECT'
_computing_molecular_graphics 'ORTEP-3 for Windows (Farrugia, 1997) and PLUTON94 (Spek, 1994)'
_computing_publication_material SHELXL97
_computing_structure_refinement 'SHELXL97 (Sheldrick, 1997)'
_computing_structure_solution 'SHELXS97 (Sheldrick, 1997)'
_diffrn_ambient_temperature 120(2)
_diffrn_detector_area_resol_mean 9.091
_diffrn_measured_fraction_theta_full 0.899
_diffrn_measured_fraction_theta_max 0.899
_diffrn_measurement_device_type 'Bruker--Nonius KappaCCD area-detector'
_diffrn_measurement_method '\f and \w'
_diffrn_radiation_monochromator graphite
_diffrn_radiation_source 'Bruker--Nonius FR591 rotating anode'
_diffrn_radiation_type MoK\a
_diffrn_radiation_wavelength 0.71073
_diffrn_reflns_av_R_equivalents 0.0000
_diffrn_reflns_av_sigmaI/netI 0.0498
_diffrn_reflns_limit_h_max 11
_diffrn_reflns_limit_h_min -11
_diffrn_reflns_limit_k_max 12
_diffrn_reflns_limit_k_min -12
_diffrn_reflns_limit_l_max 12
_diffrn_reflns_limit_l_min -12
_diffrn_reflns_number 5908
_diffrn_reflns_theta_full 25.02
_diffrn_reflns_theta_max 25.02
_diffrn_reflns_theta_min 2.72
_exptl_absorpt_coefficient_mu 0.116
_exptl_absorpt_correction_type none
_exptl_crystal_colour yellow
_exptl_crystal_density_diffrn 1.422
_exptl_crystal_density_method 'not measured'
_exptl_crystal_description plate
_exptl_crystal_F_000 504
_exptl_crystal_size_max 0.20
_exptl_crystal_size_mid 0.06
_exptl_crystal_size_min 0.06
_refine_diff_density_max 0.362
_refine_diff_density_min -0.343
_refine_ls_extinction_coef 0.033(5)
_refine_ls_extinction_expression Fc^*^=kFc[1+0.001xFc^2^\l^3^/sin(2\q)]^-1/4^
_refine_ls_extinction_method SHELXL97
_refine_ls_goodness_of_fit_ref 1.041
_refine_ls_hydrogen_treatment constr
_refine_ls_matrix_type full
_refine_ls_number_parameters 160
_refine_ls_number_reflns 5912
_refine_ls_number_restraints 0
_refine_ls_restrained_S_all 1.041
_refine_ls_R_factor_all 0.0775
_refine_ls_R_factor_gt 0.0555
_refine_ls_shift/su_max 0.027
_refine_ls_shift/su_mean 0.003
_refine_ls_structure_factor_coef Fsqd
_refine_ls_weighting_details 'calc w = 1/[\s^2^(Fo^2^)+(0.1108P)^2^] where P = (Fo^2^+2Fc^2^)/3'
_refine_ls_weighting_scheme calc
_refine_ls_wR_factor_gt 0.1501
_refine_ls_wR_factor_ref 0.1647
_reflns_number_gt 4502
_reflns_number_total 5912
_reflns_threshold_expression I>2\s(I)
_cod_data_source_file dn6148.cif
_cod_data_source_block I
_cod_depositor_comments
;
The following automatic conversions were performed:
'_symmetry_cell_setting' value 'Monoclinic' changed to 'monoclinic'
according to '/home/saulius/struct/CIF-dictionaries/cif_core.dic'
dictionary named 'cif_core.dic' version 2.4.1 from
2010-06-29.

'_exptl_absorpt_correction_type' value 'None' changed to
'none' according to '/home/saulius/struct/CIF-dictionaries/cif_core.dic'
dictionary named 'cif_core.dic' version 2.4.1 from 2010-06-29.

Automatic conversion script
Id: cif_fix_enum 1527 2010-12-29 10:47:43Z saulius 

The following automatic conversions were performed:

'_symmetry_cell_setting' value 'Monoclinic' changed to 'monoclinic'
according to /home/saulius/struct/CIF-dictionaries/cif_core.dic
dictionary named 'cif_core.dic' version 2.4.1 from
2010-06-29.

'_exptl_absorpt_correction_type' value 'None' changed to
'none' according to
/home/saulius/struct/CIF-dictionaries/cif_core.dic dictionary named
'cif_core.dic' version 2.4.1 from 2010-06-29.

Automatic conversion script
Id: cif_fix_values 1715 2011-07-08 13:25:40Z adriana 
;
_cod_original_cell_volume 1122.0(4)
_cod_original_sg_symbol_H-M 'P 21/c'
_cod_database_code 2204019
_cod_database_fobs_code 2204019

loop_
_symmetry_equiv_pos_as_xyz
'x, y, z'
'-x, y+1/2, -z+1/2'
'-x, -y, -z'
'x, -y-1/2, z-1/2'

loop_
_atom_site_label
_atom_site_fract_x
_atom_site_fract_y
_atom_site_fract_z
_atom_site_U_iso_or_equiv
_atom_site_adp_type
_atom_site_calc_flag
_atom_site_refinement_flags
_atom_site_occupancy
_atom_site_type_symbol
C1 0.08422(16) 0.24756(16) 0.01103(17) 0.0175(4) Uani d . 1 C
O11 0.08686(12) 0.34527(12) -0.06166(12) 0.0252(4) Uani d . 1 O
H11 0.0059 0.3778 -0.0918 0.038 Uiso calc R 1 H
C2 0.21649(17) 0.17828(16) 0.07515(17) 0.0167(4) Uani d . 1 C
C21 0.35876(16) 0.21422(16) 0.05852(18) 0.0199(5) Uani d . 1 C
C22 0.33651(18) 0.19937(18) -0.08108(18) 0.0273(5) Uani d . 1 C
H22A 0.2582 0.2530 -0.1322 0.041 Uiso calc R 1 H
H22B 0.3133 0.1129 -0.1064 0.041 Uiso calc R 1 H
H22C 0.4242 0.2229 -0.0913 0.041 Uiso calc R 1 H
C23 0.40487(19) 0.35174(18) 0.1040(2) 0.0311(5) Uani d . 1 C
H23A 0.4939 0.3718 0.0944 0.047 Uiso calc R 1 H
H23B 0.4193 0.3591 0.1909 0.047 Uiso calc R 1 H
H23C 0.3299 0.4093 0.0547 0.047 Uiso calc R 1 H
C24 0.48590(18) 0.12544(18) 0.1379(2) 0.0291(5) Uani d . 1 C
H24A 0.4601 0.0393 0.1130 0.044 Uiso calc R 1 H
H24B 0.5040 0.1349 0.2254 0.044 Uiso calc R 1 H
H24C 0.5720 0.1474 0.1243 0.044 Uiso calc R 1 H
C3 0.21111(17) 0.07892(16) 0.15038(17) 0.0182(4) Uani d . 1 C
H3 0.2946 0.0313 0.1915 0.022 Uiso calc R 1 H
C4 0.08200(17) 0.04759(15) 0.16662(18) 0.0187(4) Uani d . 1 C
N41 0.08388(15) -0.05678(14) 0.25181(15) 0.0225(4) Uani d . 1 N
O41 0.18873(14) -0.13023(13) 0.28710(14) 0.0362(4) Uani d . 1 O
O42 -0.02105(13) -0.06679(11) 0.28282(13) 0.0284(4) Uani d . 1 O
C5 -0.04623(18) 0.11166(16) 0.10471(17) 0.0176(4) Uani d . 1 C
H5 -0.1311 0.0898 0.1152 0.021 Uiso calc R 1 H
C6 -0.04398(16) 0.20999(15) 0.02624(17) 0.0179(4) Uani d . 1 C
N61 -0.18396(15) 0.27369(15) -0.04410(15) 0.0231(4) Uani d . 1 N
O61 -0.29647(11) 0.22493(13) -0.04595(12) 0.0320(4) Uani d . 1 O
O62 -0.18238(12) 0.37669(12) -0.09758(13) 0.0306(4) Uani d . 1 O

loop_
_atom_site_aniso_label
_atom_site_aniso_U_11
_atom_site_aniso_U_22
_atom_site_aniso_U_33
_atom_site_aniso_U_12
_atom_site_aniso_U_13
_atom_site_aniso_U_23
C1 0.0198(9) 0.0146(9) 0.0188(12) -0.0009(9) 0.0085(8) -0.0030(8)
O11 0.0178(6) 0.0247(8) 0.0322(9) 0.0036(6) 0.0087(6) 0.0090(6)
C2 0.0177(9) 0.0173(9) 0.0157(12) -0.0001(8) 0.0071(8) -0.0029(8)
C21 0.0120(8) 0.0214(10) 0.0258(13) 0.0017(8) 0.0067(8) -0.0004(8)
C22 0.0183(9) 0.0354(12) 0.0305(14) 0.0011(9) 0.0122(9) 0.0051(9)
C23 0.0267(10) 0.0317(12) 0.0373(15) -0.0066(10) 0.0151(10) -0.0009(10)
C24 0.0185(10) 0.0364(12) 0.0338(14) 0.0041(9) 0.0118(9) 0.0052(9)
C3 0.0154(9) 0.0186(10) 0.0180(12) 0.0030(8) 0.0036(8) -0.0051(7)
C4 0.0212(9) 0.0140(9) 0.0214(12) -0.0030(8) 0.0088(8) -0.0044(8)
N41 0.0255(8) 0.0208(8) 0.0196(11) -0.0044(8) 0.0072(8) -0.0028(7)
O41 0.0333(8) 0.0328(8) 0.0439(11) 0.0107(7) 0.0163(7) 0.0148(7)
O42 0.0298(7) 0.0277(7) 0.0330(9) -0.0074(6) 0.0180(7) 0.0012(6)
C5 0.0168(9) 0.0208(10) 0.0159(12) -0.0030(8) 0.0072(8) -0.0054(8)
C6 0.0129(8) 0.0181(9) 0.0191(12) 0.0056(8) 0.0022(8) -0.0012(8)
N61 0.0176(8) 0.0264(10) 0.0249(11) 0.0027(8) 0.0077(7) -0.0015(7)
O61 0.0148(6) 0.0453(9) 0.0369(10) -0.0020(7) 0.0113(6) 0.0051(7)
O62 0.0221(7) 0.0243(8) 0.0430(10) 0.0055(6) 0.0102(7) 0.0087(7)

loop_
_atom_type_symbol
_atom_type_description
_atom_type_scat_dispersion_real
_atom_type_scat_dispersion_imag
_atom_type_scat_source
C C 0.0033 0.0016 'International Tables Vol C Tables 4.2.6.8 and 6.1.1.4'
H H 0.0000 0.0000 'International Tables Vol C Tables 4.2.6.8 and 6.1.1.4'
N N 0.0061 0.0033 'International Tables Vol C Tables 4.2.6.8 and 6.1.1.4'
O O 0.0106 0.0060 'International Tables Vol C Tables 4.2.6.8 and 6.1.1.4'

loop_
_geom_angle_atom_site_label_1
_geom_angle_atom_site_label_2
_geom_angle_atom_site_label_3
_geom_angle
O11 C1 C6 122.31(14)
O11 C1 C2 118.60(14)
C6 C1 C2 119.08(15)
C1 O11 H11 109.5
C3 C2 C1 117.42(15)
C3 C2 C21 121.79(15)
C1 C2 C21 120.79(15)
C22 C21 C2 109.68(14)
C22 C21 C23 110.52(15)
C2 C21 C23 110.63(15)
C22 C21 C24 107.82(15)
C2 C21 C24 110.72(15)
C23 C21 C24 107.41(15)
C21 C22 H22A 109.5
C21 C22 H22B 109.5
H22A C22 H22B 109.5
C21 C22 H22C 109.5
H22A C22 H22C 109.5
H22B C22 H22C 109.5
C21 C23 H23A 109.5
C21 C23 H23B 109.5
H23A C23 H23B 109.5
C21 C23 H23C 109.5
H23A C23 H23C 109.5
H23B C23 H23C 109.5
C21 C24 H24A 109.5
C21 C24 H24B 109.5
H24A C24 H24B 109.5
C21 C24 H24C 109.5
H24A C24 H24C 109.5
H24B C24 H24C 109.5
C2 C3 C4 121.63(16)
C2 C3 H3 119.2
C4 C3 H3 119.2
C5 C4 C3 121.80(16)
C5 C4 N41 118.90(15)
C3 C4 N41 119.30(15)
O42 N41 O41 123.60(15)
O42 N41 C4 117.74(14)
O41 N41 C4 118.66(14)
C4 C5 C6 117.45(16)
C4 C5 H5 121.3
C6 C5 H5 121.3
C5 C6 C1 122.54(15)
C5 C6 N61 116.73(15)
C1 C6 N61 120.72(15)
O61 N61 O62 122.85(14)
O61 N61 C6 118.70(15)
O62 N61 C6 118.44(14)

loop_
_geom_bond_atom_site_label_1
_geom_bond_atom_site_label_2
_geom_bond_distance
C1 O11 1.338(2)
C1 C6 1.414(2)
C1 C2 1.437(2)
O11 H11 0.82
C2 C3 1.378(2)
C2 C21 1.551(2)
C21 C22 1.547(3)
C21 C23 1.554(3)
C21 C24 1.557(3)
C22 H22A 0.96
C22 H22B 0.96
C22 H22C 0.96
C23 H23A 0.96
C23 H23B 0.96
C23 H23C 0.96
C24 H24A 0.96
C24 H24B 0.96
C24 H24C 0.96
C3 C4 1.411(2)
C3 H3 0.93
C4 C5 1.376(2)
C4 N41 1.474(2)
N41 O42 1.2355(18)
N41 O41 1.2375(18)
C5 C6 1.385(2)
C5 H5 0.93
C6 N61 1.477(2)
N61 O61 1.2276(16)
N61 O62 1.2552(18)

loop_
_geom_hbond_atom_site_label_D
_geom_hbond_atom_site_label_H
_geom_hbond_atom_site_label_A
_geom_hbond_site_symmetry_A
_geom_hbond_distance_DH
_geom_hbond_distance_HA
_geom_hbond_distance_DA
_geom_hbond_angle_DHA
O11 H11 O62 . 0.82 1.85 2.5743(17) 146
O11 H11 O42 4_565 0.82 2.42 2.8926(19) 118

loop_
_cod_related_entry_id
_cod_related_entry_database
_cod_related_entry_code
1 ChemSpider 14274
